data_4033389
loop_
_publ_author_name
'Prusinowska, Natalia'
'Szymkowiak, Joanna'
'Kwit, Marcin'

_publ_section_title
;
 Enantiopure Tertiary Urea and Thiourea Derivatives of Trianglamine
 Macrocycle: Structural Studies and Metallogeling Properties.
;
_journal_issue 3
_journal_name_full 'The Journal of organic chemistry'
_journal_page_first 1167
_journal_page_last 1175
_journal_paper_doi 10.1021/acs.joc.7b02600
_journal_volume 83
_journal_year 2018
_chemical_absolute_configuration R
_chemical_formula_moiety 'C45 H54 N6 S3, 1.5(C4 H8 O2)'
_chemical_formula_sum 'C51 H66 N6 O3 S3'
_chemical_formula_weight 907.27
_space_group_crystal_system monoclinic
_space_group_IT_number 4
_space_group_name_Hall 'P 2yb'
_space_group_name_H-M_alt 'P 1 21 1'
_symmetry_space_group_name_Hall 'P 2yb'
_symmetry_space_group_name_H-M 'P 1 21 1'
_atom_sites_solution_hydrogens geom
_audit_creation_method SHELXL-2014/7
_cell_angle_alpha 90
_cell_angle_beta 90.949(11)
_cell_angle_gamma 90
_cell_formula_units_Z 4
_cell_length_a 13.3482(16)
_cell_length_b 13.6590(12)
_cell_length_c 29.429(3)
_cell_measurement_reflns_used 13122
_cell_measurement_temperature 130(2)
_cell_measurement_theta_max 25.8280
_cell_measurement_theta_min 3.4150
_cell_volume 5364.8(10)
_computing_cell_refinement 'CrysAlisPro 1.171.38.41 (Rigaku OD, 2015)'
_computing_data_collection 'CrysAlisPro 1.171.38.41 (Rigaku OD, 2015)'
_computing_data_reduction 'CrysAlisPro 1.171.38.41 (Rigaku OD, 2015)'
_computing_molecular_graphics 'Mercury, Version 3.9 for Windows; ORTEP-3 for Windows'
_computing_structure_refinement 'SHELXL-2014/7 (Sheldrick, 2014), PLATON SQUEEZE (Spek, 2015)'
_computing_structure_solution 'SHELXT-2014/7 (Sheldrick, 2014)'
_diffrn_ambient_temperature 130(2)
_diffrn_detector_area_resol_mean 8.0169
_diffrn_measured_fraction_theta_full 0.994
_diffrn_measured_fraction_theta_max 0.994
_diffrn_measurement_device_type 'New Xcalibur, EosS2'
_diffrn_measurement_method '/w scans'
_diffrn_radiation_type MoK\a
_diffrn_radiation_wavelength 0.71073
_diffrn_reflns_av_R_equivalents 0.0979
_diffrn_reflns_av_unetI/netI 0.0881
_diffrn_reflns_Laue_measured_fraction_full 0.994
_diffrn_reflns_Laue_measured_fraction_max 0.994
_diffrn_reflns_limit_h_max 15
_diffrn_reflns_limit_h_min -15
_diffrn_reflns_limit_k_max 16
_diffrn_reflns_limit_k_min -16
_diffrn_reflns_limit_l_max 35
_diffrn_reflns_limit_l_min -35
_diffrn_reflns_number 94981
_diffrn_reflns_point_group_measured_fraction_full 0.995
_diffrn_reflns_point_group_measured_fraction_max 0.995
_diffrn_reflns_theta_full 25.025
_diffrn_reflns_theta_max 25.025
_diffrn_reflns_theta_min 4.089
_diffrn_source 'fine-focus sealed X-ray tube'
_exptl_absorpt_coefficient_mu 0.182
_exptl_absorpt_correction_T_max 1.00000
_exptl_absorpt_correction_T_min 0.67804
_exptl_absorpt_correction_type multi-scan
_exptl_absorpt_process_details
;
CrysAlisPro 1.171.38.41 (Rigaku Oxford Diffraction, 2015)
Empirical absorption correction using spherical harmonics,
 implemented in SCALE3 ABSPACK scaling algorithm.
;
_exptl_crystal_colour colorless
_exptl_crystal_density_diffrn 1.119
_exptl_crystal_description prism
_exptl_crystal_F_000 1656
_exptl_crystal_size_max 0.300
_exptl_crystal_size_mid 0.250
_exptl_crystal_size_min 0.200
_refine_diff_density_max 0.398
_refine_diff_density_min -0.289
_refine_diff_density_rms 0.074
_refine_ls_abs_structure_details
;
 Flack x determined using 4516 quotients [(I+)-(I-)]/[(I+)+(I-)]
 (Parsons, Flack and Wagner, Acta Cryst. B69 (2013) 249-259).
;
_refine_ls_abs_structure_Flack 0.10(4)
_refine_ls_extinction_method none
_refine_ls_goodness_of_fit_ref 1.083
_refine_ls_hydrogen_treatment constr
_refine_ls_matrix_type full
_refine_ls_number_parameters 973
_refine_ls_number_reflns 18854
_refine_ls_number_restraints 7
_refine_ls_restrained_S_all 1.083
_refine_ls_R_factor_all 0.1204
_refine_ls_R_factor_gt 0.0961
_refine_ls_shift/su_max 0.000
_refine_ls_shift/su_mean 0.000
_refine_ls_structure_factor_coef Fsqd
_refine_ls_weighting_details 'w=1/[\s^2^(Fo^2^)+(0.1066P)^2^+5.9019P] where P=(Fo^2^+2Fc^2^)/3'
_refine_ls_weighting_scheme calc
_refine_ls_wR_factor_gt 0.2243
_refine_ls_wR_factor_ref 0.2389
_reflns_Friedel_coverage 0.914
_reflns_Friedel_fraction_full 0.996
_reflns_Friedel_fraction_max 0.996
_reflns_number_gt 14445
_reflns_number_total 18854
_reflns_threshold_expression 'I > 2\s(I)'
_cod_data_source_file jo7b02600_si_002.cif
_cod_data_source_block shelx
_cod_depositor_comments 'Adding full bibliography for 4033389.cif.'
_cod_database_code 4033389
_shelx_shelxl_version_number 2014/7
_shelx_space_group_comment
;
The symmetry employed for this shelxl refinement is uniquely defined
by the following loop, which should always be used as a source of
symmetry information in preference to the above space-group names.
They are only intended as comments.
;
_shelx_estimated_absorpt_t_min 0.951
_shelx_estimated_absorpt_t_max 0.967

loop_
_space_group_symop_operation_xyz
'x, y, z'
'-x, y+1/2, -z'

loop_
_atom_site_label
_atom_site_type_symbol
_atom_site_fract_x
_atom_site_fract_y
_atom_site_fract_z
_atom_site_U_iso_or_equiv
_atom_site_adp_type
_atom_site_occupancy
_atom_site_site_symmetry_order
_atom_site_calc_flag
_atom_site_refinement_flags_posn
_atom_site_refinement_flags_adp
C01 C 0.2249(7) 0.0699(7) 0.0563(3) 0.041(2) Uani 1 1 d . .
C02 C 0.2872(7) -0.0455(7) 0.1040(3) 0.040(2) Uani 1 1 d . .
H02 H 0.3602 -0.0292 0.1049 0.048 Uiso 1 1 calc R U
C03 C 0.2734(8) -0.1466(7) 0.1240(3) 0.051(2) Uani 1 1 d . .
H03A H 0.2015 -0.1637 0.1255 0.061 Uiso 1 1 calc R U
H03B H 0.3081 -0.1966 0.1057 0.061 Uiso 1 1 calc R U
C04 C 0.3196(10) -0.1397(8) 0.1711(4) 0.071(3) Uani 1 1 d . .
H04A H 0.3927 -0.1297 0.1683 0.085 Uiso 1 1 calc R U
H04B H 0.3095 -0.2030 0.1869 0.085 Uiso 1 1 calc R U
C05 C 0.2762(9) -0.0554(8) 0.2015(3) 0.057(3) Uani 1 1 d . .
H05A H 0.2054 -0.0700 0.2084 0.069 Uiso 1 1 calc R U
H05B H 0.3144 -0.0526 0.2306 0.069 Uiso 1 1 calc R U
C06 C 0.2823(8) 0.0459(8) 0.1773(3) 0.051(3) Uani 1 1 d . .
H06A H 0.2482 0.0970 0.1951 0.062 Uiso 1 1 calc R U
H06B H 0.3529 0.0655 0.1730 0.062 Uiso 1 1 calc R U
C07 C 0.2308(7) 0.0305(7) 0.1330(3) 0.044(2) Uani 1 1 d . .
H07 H 0.1612 0.0065 0.1384 0.053 Uiso 1 1 calc R U
C08 C 0.1803(7) 0.2039(6) 0.1113(3) 0.047(2) Uani 1 1 d . .
H08A H 0.1222 0.1919 0.1311 0.057 Uiso 1 1 calc R U
H08B H 0.1557 0.2368 0.0834 0.057 Uiso 1 1 calc R U
C09 C 0.2542(8) 0.2688(7) 0.1356(3) 0.044(2) Uani 1 1 d . .
C10 C 0.2179(8) 0.3303(8) 0.1683(4) 0.057(3) Uani 1 1 d . .
H10 H 0.1486 0.3321 0.1751 0.068 Uiso 1 1 calc R U
C11 C 0.2914(7) 0.3941(7) 0.1927(3) 0.047(2) Uani 1 1 d . .
H11 H 0.2690 0.4377 0.2155 0.056 Uiso 1 1 calc R U
C12 C 0.3870(7) 0.3908(7) 0.1829(2) 0.037(2) Uani 1 1 d . .
C13 C 0.4216(7) 0.3263(6) 0.1476(3) 0.040(2) Uani 1 1 d . .
H13 H 0.4904 0.3244 0.1399 0.048 Uiso 1 1 calc R U
C14 C 0.3535(8) 0.2682(8) 0.1256(3) 0.048(2) Uani 1 1 d . .
H14 H 0.3760 0.2257 0.1024 0.057 Uiso 1 1 calc R U
C15 C 0.4592(7) 0.4504(6) 0.2080(2) 0.036(2) Uani 1 1 d . .
H15A H 0.4816 0.4139 0.2354 0.043 Uiso 1 1 calc R U
H15B H 0.4253 0.5107 0.2183 0.043 Uiso 1 1 calc R U
C16 C 0.6450(8) 0.4499(7) 0.1884(2) 0.038(2) Uani 1 1 d . .
C17 C 0.5548(7) 0.5708(6) 0.1567(3) 0.034(2) Uani 1 1 d . .
H17 H 0.5645 0.6251 0.1791 0.041 Uiso 1 1 calc R U
C18 C 0.4673(8) 0.5991(7) 0.1244(3) 0.049(2) Uani 1 1 d . .
H18A H 0.4046 0.6085 0.1413 0.059 Uiso 1 1 calc R U
H18B H 0.4562 0.5484 0.1008 0.059 Uiso 1 1 calc R U
C19 C 0.5028(8) 0.6976(8) 0.1027(3) 0.056(3) Uani 1 1 d . .
H19A H 0.4533 0.7168 0.0789 0.067 Uiso 1 1 calc R U
H19B H 0.5020 0.7489 0.1265 0.067 Uiso 1 1 calc R U
C20 C 0.6059(7) 0.6969(8) 0.0817(3) 0.049(2) Uani 1 1 d . .
H20A H 0.6031 0.6566 0.0537 0.059 Uiso 1 1 calc R U
H20B H 0.6233 0.7645 0.0727 0.059 Uiso 1 1 calc R U
C21 C 0.6879(7) 0.6574(7) 0.1129(3) 0.045(2) Uani 1 1 d . .
H21A H 0.7013 0.7034 0.1383 0.054 Uiso 1 1 calc R U
H21B H 0.7507 0.6480 0.0959 0.054 Uiso 1 1 calc R U
C22 C 0.6499(7) 0.5598(6) 0.1308(3) 0.042(2) Uani 1 1 d . .
H22 H 0.6355 0.5167 0.1041 0.050 Uiso 1 1 calc R U
C23 C 0.8126(7) 0.4786(7) 0.1565(3) 0.048(2) Uani 1 1 d . .
H23A H 0.8405 0.4509 0.1851 0.057 Uiso 1 1 calc R U
H23B H 0.8487 0.5406 0.1508 0.057 Uiso 1 1 calc R U
C24 C 0.8375(7) 0.4087(7) 0.1185(3) 0.037(2) Uani 1 1 d . .
C25 C 0.9333(8) 0.4117(7) 0.0991(3) 0.048(2) Uani 1 1 d . .
H25 H 0.9796 0.4613 0.1078 0.058 Uiso 1 1 calc R U
C26 C 0.9610(7) 0.3392(6) 0.0659(3) 0.037(2) Uani 1 1 d . .
H26 H 1.0257 0.3422 0.0530 0.044 Uiso 1 1 calc R U
C27 C 0.8970(7) 0.2665(7) 0.0525(3) 0.038(2) Uani 1 1 d . .
C28 C 0.8005(8) 0.2680(8) 0.0704(3) 0.047(2) Uani 1 1 d . .
H28 H 0.7529 0.2215 0.0596 0.056 Uiso 1 1 calc R U
C29 C 0.7710(7) 0.3369(6) 0.1041(3) 0.036(2) Uani 1 1 d . .
H29 H 0.7059 0.3334 0.1166 0.043 Uiso 1 1 calc R U
C30 C 0.9286(7) 0.1968(7) 0.0159(3) 0.040(2) Uani 1 1 d . .
H30A H 0.9156 0.2281 -0.0140 0.048 Uiso 1 1 calc R U
H30B H 1.0019 0.1865 0.0189 0.048 Uiso 1 1 calc R U
C31 C 0.8043(7) 0.0755(7) -0.0111(3) 0.043(2) Uani 1 1 d . .
C32 C 0.8817(7) 0.0330(6) 0.0546(3) 0.036(2) Uani 1 1 d . .
H32 H 0.8335 0.0564 0.0779 0.043 Uiso 1 1 calc R U
C33 C 0.9806(7) 0.0117(7) 0.0778(4) 0.049(3) Uani 1 1 d . .
H33A H 1.0086 0.0713 0.0923 0.059 Uiso 1 1 calc R U
H33B H 1.0296 -0.0142 0.0559 0.059 Uiso 1 1 calc R U
C34 C 0.9541(8) -0.0678(8) 0.1146(4) 0.057(3) Uani 1 1 d . .
H34A H 1.0161 -0.0870 0.1312 0.069 Uiso 1 1 calc R U
H34B H 0.9077 -0.0388 0.1367 0.069 Uiso 1 1 calc R U
C35 C 0.9064(9) -0.1578(8) 0.0939(5) 0.070(3) Uani 1 1 d . .
H35A H 0.8911 -0.2050 0.1184 0.084 Uiso 1 1 calc R U
H35B H 0.9544 -0.1894 0.0732 0.084 Uiso 1 1 calc R U
C36 C 0.8107(8) -0.1337(7) 0.0677(3) 0.050(2) Uani 1 1 d . .
H36A H 0.7831 -0.1930 0.0528 0.060 Uiso 1 1 calc R U
H36B H 0.7597 -0.1066 0.0882 0.060 Uiso 1 1 calc R U
C37 C 0.8400(7) -0.0586(8) 0.0326(3) 0.049(2) Uani 1 1 d . .
H37 H 0.8941 -0.0878 0.0138 0.059 Uiso 1 1 calc R U
C38 C 0.7066(8) -0.0761(8) -0.0264(3) 0.054(3) Uani 1 1 d . .
H38A H 0.7337 -0.1435 -0.0252 0.065 Uiso 1 1 calc R U
H38B H 0.7104 -0.0531 -0.0582 0.065 Uiso 1 1 calc R U
C39 C 0.5993(8) -0.0783(7) -0.0129(3) 0.048(3) Uani 1 1 d . .
C40 C 0.5412(8) -0.1635(7) -0.0162(3) 0.046(3) Uani 1 1 d . .
H40 H 0.5713 -0.2219 -0.0270 0.056 Uiso 1 1 calc R U
C41 C 0.4416(8) -0.1655(7) -0.0044(3) 0.047(2) Uani 1 1 d . .
H41 H 0.4068 -0.2262 -0.0056 0.056 Uiso 1 1 calc R U
C42 C 0.3899(7) -0.0820(6) 0.0094(3) 0.038(2) Uani 1 1 d . .
C43 C 0.4463(7) 0.0052(7) 0.0132(3) 0.045(2) Uani 1 1 d . .
H43 H 0.4156 0.0638 0.0233 0.054 Uiso 1 1 calc R U
C44 C 0.5489(8) 0.0044(7) 0.0020(3) 0.049(2) Uani 1 1 d . .
H44 H 0.5854 0.0638 0.0048 0.059 Uiso 1 1 calc R U
C45 C 0.2797(8) -0.0815(7) 0.0189(3) 0.046(2) Uani 1 1 d . .
H45A H 0.2440 -0.0543 -0.0080 0.055 Uiso 1 1 calc R U
H45B H 0.2574 -0.1502 0.0224 0.055 Uiso 1 1 calc R U
C46 C 0.7694(6) 0.9706(6) 0.4286(3) 0.036(2) Uani 1 1 d . .
C47 C 0.7371(7) 1.1081(6) 0.3859(2) 0.032(2) Uani 1 1 d . .
H47 H 0.8033 1.1421 0.3885 0.039 Uiso 1 1 calc R U
C48 C 0.6632(7) 1.1783(7) 0.3673(3) 0.045(2) Uani 1 1 d . .
H48A H 0.6544 1.2340 0.3883 0.054 Uiso 1 1 calc R U
H48B H 0.5975 1.1461 0.3622 0.054 Uiso 1 1 calc R U
C49 C 0.7065(10) 1.2132(8) 0.3222(3) 0.065(3) Uani 1 1 d . .
H49A H 0.7683 1.2514 0.3285 0.078 Uiso 1 1 calc R U
H49B H 0.6576 1.2572 0.3069 0.078 Uiso 1 1 calc R U
C50 C 0.7314(9) 1.1273(8) 0.2899(3) 0.059(3) Uani 1 1 d . .
H50A H 0.6681 1.0949 0.2804 0.071 Uiso 1 1 calc R U
H50B H 0.7627 1.1541 0.2623 0.071 Uiso 1 1 calc R U
C51 C 0.8009(8) 1.0515(8) 0.3109(3) 0.053(3) Uani 1 1 d . .
H51A H 0.8676 1.0802 0.3176 0.063 Uiso 1 1 calc R U
H51B H 0.8092 0.9952 0.2901 0.063 Uiso 1 1 calc R U
C52 C 0.7495(7) 1.0188(6) 0.3554(3) 0.035(2) Uani 1 1 d . .
H52 H 0.6818 0.9918 0.3476 0.042 Uiso 1 1 calc R U
C53 C 0.8420(7) 0.8581(7) 0.3719(3) 0.047(2) Uani 1 1 d . .
H53A H 0.8770 0.8274 0.3982 0.056 Uiso 1 1 calc R U
H53B H 0.8924 0.8705 0.3483 0.056 Uiso 1 1 calc R U
C54 C 0.7637(8) 0.7863(6) 0.3530(3) 0.041(2) Uani 1 1 d . .
C55 C 0.8000(7) 0.7149(6) 0.3236(3) 0.041(2) Uani 1 1 d . .
H55 H 0.8692 0.7134 0.3165 0.049 Uiso 1 1 calc R U
C56 C 0.7374(7) 0.6486(7) 0.3054(3) 0.047(2) Uani 1 1 d . .
H56 H 0.7610 0.6024 0.2839 0.057 Uiso 1 1 calc R U
C57 C 0.6364(7) 0.6478(6) 0.3181(2) 0.035(2) Uani 1 1 d . .
C58 C 0.6009(6) 0.7180(7) 0.3480(2) 0.034(2) Uani 1 1 d . .
H58 H 0.5324 0.7185 0.3562 0.040 Uiso 1 1 calc R U
C59 C 0.6667(6) 0.7874(6) 0.3657(3) 0.0317(19) Uani 1 1 d . .
H59 H 0.6439 0.8353 0.3865 0.038 Uiso 1 1 calc R U
C60 C 0.5644(7) 0.5733(6) 0.2936(3) 0.042(2) Uani 1 1 d . .
H60A H 0.5504 0.5978 0.2624 0.050 Uiso 1 1 calc R U
H60B H 0.6001 0.5102 0.2907 0.050 Uiso 1 1 calc R U
C61 C 0.3867(7) 0.6096(7) 0.3089(2) 0.040(2) Uani 1 1 d . .
C62 C 0.4594(6) 0.4985(5) 0.3569(2) 0.0299(19) Uani 1 1 d . .
H62 H 0.4817 0.5401 0.3831 0.036 Uiso 1 1 calc R U
C63 C 0.5119(7) 0.4005(6) 0.3605(3) 0.037(2) Uani 1 1 d . .
H63A H 0.5856 0.4085 0.3599 0.045 Uiso 1 1 calc R U
H63B H 0.4907 0.3562 0.3355 0.045 Uiso 1 1 calc R U
C64 C 0.4771(8) 0.3594(7) 0.4087(3) 0.046(2) Uani 1 1 d . .
H64A H 0.5030 0.2919 0.4123 0.055 Uiso 1 1 calc R U
H64B H 0.5084 0.3999 0.4329 0.055 Uiso 1 1 calc R U
C65 C 0.3670(9) 0.3578(8) 0.4155(4) 0.071(3) Uani 1 1 d . .
H65A H 0.3544 0.3387 0.4474 0.085 Uiso 1 1 calc R U
H65B H 0.3373 0.3066 0.3957 0.085 Uiso 1 1 calc R U
C66 C 0.3120(8) 0.4553(7) 0.4058(3) 0.048(2) Uani 1 1 d . .
H66A H 0.2385 0.4459 0.4055 0.057 Uiso 1 1 calc R U
H66B H 0.3300 0.5052 0.4289 0.057 Uiso 1 1 calc R U
C67 C 0.3480(7) 0.4861(7) 0.3590(3) 0.043(2) Uani 1 1 d . .
H67 H 0.3285 0.4332 0.3370 0.051 Uiso 1 1 calc R U
C68 C 0.2084(8) 0.6060(8) 0.3375(3) 0.055(3) Uani 1 1 d . .
H68A H 0.1675 0.5458 0.3343 0.065 Uiso 1 1 calc R U
H68B H 0.1957 0.6470 0.3103 0.065 Uiso 1 1 calc R U
C69 C 0.1754(7) 0.6617(6) 0.3793(3) 0.041(2) Uani 1 1 d . .
C70 C 0.0761(6) 0.6568(7) 0.3966(3) 0.043(2) Uani 1 1 d . U
H70 H 0.0295 0.6127 0.3830 0.052 Uiso 1 1 calc R U
C71 C 0.0461(6) 0.7132(8) 0.4321(3) 0.043(2) Uani 1 1 d . .
H71 H -0.0214 0.7091 0.4417 0.051 Uiso 1 1 calc R U
C72 C 0.1099(6) 0.7751(5) 0.4540(3) 0.0271(17) Uani 1 1 d . .
C73 C 0.2061(7) 0.7773(6) 0.4392(3) 0.042(2) Uani 1 1 d . .
H73 H 0.2532 0.8169 0.4553 0.050 Uiso 1 1 calc R U
C74 C 0.2398(8) 0.7238(7) 0.4011(3) 0.051(3) Uani 1 1 d . .
H74 H 0.3065 0.7312 0.3909 0.061 Uiso 1 1 calc R U
C75 C 0.0757(7) 0.8377(6) 0.4950(3) 0.037(2) Uani 1 1 d . .
H75A H 0.0024 0.8485 0.4930 0.044 Uiso 1 1 calc R U
H75B H 0.0911 0.8027 0.5238 0.044 Uiso 1 1 calc R U
C76 C 0.1873(6) 0.9657(6) 0.5284(2) 0.0297(18) Uani 1 1 d . .
C77 C 0.0953(6) 1.0160(6) 0.4683(3) 0.0296(18) Uani 1 1 d . .
H77 H 0.0366 1.0451 0.4841 0.035 Uiso 1 1 calc R U
C78 C 0.0664(8) 1.0053(7) 0.4186(3) 0.046(2) Uani 1 1 d . .
H78A H 0.0097 0.9593 0.4147 0.056 Uiso 1 1 calc R U
H78B H 0.1237 0.9814 0.4008 0.056 Uiso 1 1 calc R U
C79 C 0.0358(8) 1.1106(7) 0.4037(3) 0.048(2) Uani 1 1 d . .
H79A H 0.0166 1.1098 0.3710 0.057 Uiso 1 1 calc R U
H79B H -0.0236 1.1312 0.4210 0.057 Uiso 1 1 calc R U
C80 C 0.1202(7) 1.1859(7) 0.4113(3) 0.046(2) Uani 1 1 d . .
H80A H 0.1780 1.1682 0.3923 0.055 Uiso 1 1 calc R U
H80B H 0.0963 1.2514 0.4016 0.055 Uiso 1 1 calc R U
C81 C 0.1544(7) 1.1904(7) 0.4612(3) 0.038(2) Uani 1 1 d . .
H81A H 0.2133 1.2339 0.4648 0.045 Uiso 1 1 calc R U
H81B H 0.0999 1.2154 0.4804 0.045 Uiso 1 1 calc R U
C82 C 0.1814(6) 1.0853(6) 0.4744(3) 0.0272(17) Uani 1 1 d . .
H82 H 0.2360 1.0632 0.4539 0.033 Uiso 1 1 calc R U
C83 C 0.2878(7) 1.1181(7) 0.5440(3) 0.039(2) Uani 1 1 d . .
H83A H 0.2956 1.0927 0.5754 0.046 Uiso 1 1 calc R U
H83B H 0.2646 1.1868 0.5461 0.046 Uiso 1 1 calc R U
C84 C 0.3899(6) 1.1165(6) 0.5213(2) 0.0284(18) Uani 1 1 d . .
C85 C 0.4481(7) 1.2000(7) 0.5209(3) 0.043(2) Uani 1 1 d . .
H85 H 0.4211 1.2588 0.5329 0.051 Uiso 1 1 calc R U
C86 C 0.5452(7) 1.2022(6) 0.5036(3) 0.038(2) Uani 1 1 d . .
H86 H 0.5828 1.2612 0.5040 0.046 Uiso 1 1 calc R U
C87 C 0.5863(6) 1.1159(5) 0.4857(2) 0.0282(18) Uani 1 1 d . .
C88 C 0.5291(7) 1.0332(6) 0.4847(3) 0.041(2) Uani 1 1 d . .
H88 H 0.5550 0.9750 0.4717 0.050 Uiso 1 1 calc R U
C89 C 0.4329(7) 1.0333(7) 0.5027(3) 0.042(2) Uani 1 1 d . .
H89 H 0.3954 0.9741 0.5022 0.050 Uiso 1 1 calc R U
C90 C 0.6971(7) 1.1158(6) 0.4723(2) 0.0344(19) Uani 1 1 d . .
H90A H 0.7189 1.1843 0.4674 0.041 Uiso 1 1 calc R U
H90B H 0.7378 1.0887 0.4977 0.041 Uiso 1 1 calc R U
N01 N 0.2486(6) -0.0258(5) 0.0594(2) 0.0383(17) Uani 1 1 d . .
N02 N 0.2270(6) 0.1103(6) 0.0995(3) 0.047(2) Uani 1 1 d . .
N03 N 0.5477(6) 0.4783(5) 0.1821(2) 0.0359(17) Uani 1 1 d . .
N04 N 0.7093(5) 0.5024(5) 0.1641(2) 0.0355(17) Uani 1 1 d . .
N05 N 0.8800(6) 0.1018(6) 0.0159(3) 0.0435(19) Uani 1 1 d . .
N06 N 0.7678(6) -0.0139(6) 0.0020(2) 0.046(2) Uani 1 1 d . .
N07 N 0.7172(5) 1.0582(5) 0.4305(2) 0.0315(16) Uani 1 1 d . .
N08 N 0.7998(5) 0.9526(5) 0.3864(2) 0.0338(16) Uani 1 1 d . .
N09 N 0.4707(5) 0.5552(5) 0.3149(2) 0.0320(16) Uani 1 1 d . .
N10 N 0.3150(6) 0.5790(6) 0.3395(3) 0.050(2) Uani 1 1 d . .
N11 N 0.1288(5) 0.9334(5) 0.4947(2) 0.0332(16) Uani 1 1 d . .
N12 N 0.2103(5) 1.0598(5) 0.5198(2) 0.0301(15) Uani 1 1 d . .
S01 S 0.20137(19) 0.1351(2) 0.00833(9) 0.0522(7) Uani 1 1 d . .
S02 S 0.6762(2) 0.35676(18) 0.22456(8) 0.0506(6) Uani 1 1 d . .
S03 S 0.7652(2) 0.1385(3) -0.05619(9) 0.0691(9) Uani 1 1 d . .
S04 S 0.79208(19) 0.90189(17) 0.47554(7) 0.0431(6) Uani 1 1 d . .
S05 S 0.3708(2) 0.6977(2) 0.26956(8) 0.0579(7) Uani 1 1 d . .
S06 S 0.2279(2) 0.89729(18) 0.57238(8) 0.0491(6) Uani 1 1 d . .

loop_
_atom_site_aniso_label
_atom_site_aniso_U_11
_atom_site_aniso_U_22
_atom_site_aniso_U_33
_atom_site_aniso_U_23
_atom_site_aniso_U_13
_atom_site_aniso_U_12
C01 0.035(5) 0.056(6) 0.032(5) 0.000(4) -0.012(4) -0.003(4)
C02 0.051(6) 0.042(5) 0.026(4) 0.000(4) -0.012(4) 0.007(4)
C03 0.075(7) 0.042(5) 0.034(5) 0.008(4) -0.015(5) 0.002(5)
C04 0.115(10) 0.043(6) 0.054(6) 0.018(5) -0.024(6) 0.000(7)
C05 0.077(8) 0.064(7) 0.031(5) 0.007(5) -0.022(5) -0.007(6)
C06 0.044(6) 0.058(6) 0.052(6) -0.005(5) -0.020(5) 0.007(5)
C07 0.045(6) 0.045(6) 0.042(5) 0.008(4) -0.008(4) -0.008(4)
C08 0.047(6) 0.029(5) 0.065(6) -0.001(5) -0.014(5) -0.004(4)
C09 0.059(7) 0.037(5) 0.037(5) 0.005(4) -0.007(4) 0.012(5)
C10 0.044(6) 0.060(7) 0.065(7) 0.010(6) -0.013(5) -0.007(5)
C11 0.055(6) 0.040(5) 0.046(5) -0.008(5) 0.014(5) -0.013(5)
C12 0.043(5) 0.047(5) 0.020(4) 0.002(4) -0.001(4) 0.000(4)
C13 0.052(6) 0.040(5) 0.027(4) -0.009(4) 0.005(4) -0.014(4)
C14 0.056(7) 0.056(6) 0.031(5) 0.009(4) 0.008(4) 0.001(5)
C15 0.057(6) 0.033(5) 0.017(4) -0.007(3) -0.011(4) 0.007(4)
C16 0.067(7) 0.038(5) 0.009(3) -0.007(3) -0.013(4) 0.002(5)
C17 0.062(6) 0.018(4) 0.022(4) -0.006(3) -0.009(4) -0.004(4)
C18 0.065(7) 0.029(5) 0.053(6) -0.002(4) -0.010(5) 0.010(5)
C19 0.067(7) 0.046(6) 0.054(6) 0.007(5) -0.026(5) 0.011(5)
C20 0.053(6) 0.040(5) 0.055(6) 0.014(5) -0.004(5) -0.009(5)
C21 0.043(5) 0.039(5) 0.052(5) 0.003(4) 0.002(4) 0.007(4)
C22 0.068(7) 0.027(5) 0.030(4) -0.007(4) -0.011(4) -0.003(4)
C23 0.058(7) 0.045(6) 0.040(5) -0.007(4) -0.015(4) -0.011(5)
C24 0.043(5) 0.036(5) 0.033(4) 0.009(4) -0.008(4) 0.011(4)
C25 0.067(7) 0.031(5) 0.047(5) 0.002(4) -0.003(5) -0.002(5)
C26 0.056(6) 0.021(4) 0.034(4) 0.010(4) 0.007(4) 0.005(4)
C27 0.050(6) 0.038(5) 0.025(4) 0.006(4) -0.005(4) -0.006(4)
C28 0.061(7) 0.054(6) 0.025(4) -0.002(4) -0.007(4) -0.001(5)
C29 0.045(5) 0.029(5) 0.034(4) 0.002(4) -0.004(4) 0.002(4)
C30 0.052(6) 0.039(5) 0.030(4) 0.001(4) 0.005(4) 0.002(5)
C31 0.048(6) 0.040(5) 0.041(5) -0.011(4) -0.002(4) 0.002(5)
C32 0.044(5) 0.039(5) 0.027(4) -0.003(4) 0.007(4) 0.003(4)
C33 0.043(6) 0.024(5) 0.079(7) 0.016(5) -0.015(5) -0.006(4)
C34 0.044(6) 0.064(7) 0.064(6) 0.024(5) -0.012(5) -0.002(5)
C35 0.071(8) 0.039(6) 0.101(9) 0.004(6) -0.012(7) -0.008(6)
C36 0.058(6) 0.030(5) 0.061(6) -0.017(5) 0.002(5) -0.009(5)
C37 0.040(6) 0.055(6) 0.053(6) -0.004(5) -0.002(5) 0.000(5)
C38 0.059(7) 0.064(7) 0.041(5) -0.034(5) 0.009(5) -0.003(5)
C39 0.081(8) 0.039(6) 0.025(4) -0.006(4) -0.010(4) 0.002(5)
C40 0.073(7) 0.040(6) 0.025(4) -0.017(4) -0.012(4) 0.005(5)
C41 0.059(7) 0.039(6) 0.042(5) -0.014(4) -0.005(5) -0.001(5)
C42 0.049(6) 0.036(5) 0.027(4) -0.001(4) -0.004(4) -0.012(4)
C43 0.051(6) 0.034(5) 0.050(5) 0.003(4) -0.005(5) 0.010(4)
C44 0.060(7) 0.036(5) 0.051(6) -0.006(5) -0.007(5) 0.003(5)
C45 0.068(7) 0.041(6) 0.029(4) 0.010(4) -0.005(4) -0.007(5)
C46 0.036(5) 0.024(4) 0.049(5) 0.015(4) -0.009(4) -0.007(4)
C47 0.054(6) 0.031(5) 0.011(3) 0.009(3) -0.008(3) -0.006(4)
C48 0.060(6) 0.038(5) 0.036(5) -0.002(4) -0.018(4) 0.009(5)
C49 0.093(9) 0.054(7) 0.048(6) 0.020(5) -0.003(6) 0.018(6)
C50 0.108(9) 0.051(6) 0.018(4) 0.014(4) -0.010(5) 0.017(6)
C51 0.077(7) 0.054(6) 0.027(4) 0.001(4) -0.011(5) 0.016(6)
C52 0.035(5) 0.035(5) 0.035(4) 0.001(4) -0.010(4) -0.002(4)
C53 0.055(6) 0.038(5) 0.048(5) 0.002(4) 0.003(4) -0.006(5)
C54 0.059(7) 0.024(5) 0.039(5) 0.000(4) -0.003(4) -0.003(4)
C55 0.032(5) 0.034(5) 0.057(6) -0.007(4) 0.001(4) -0.003(4)
C56 0.047(6) 0.047(6) 0.048(5) 0.002(5) 0.006(4) 0.005(5)
C57 0.062(6) 0.022(4) 0.020(4) 0.001(3) -0.008(4) -0.003(4)
C58 0.033(5) 0.053(6) 0.014(3) 0.008(4) 0.002(3) -0.001(4)
C59 0.031(5) 0.028(4) 0.035(4) -0.008(4) -0.015(4) 0.001(4)
C60 0.063(6) 0.027(4) 0.034(4) -0.016(4) -0.015(4) -0.002(4)
C61 0.061(6) 0.044(5) 0.016(4) -0.012(4) -0.005(4) -0.009(5)
C62 0.056(6) 0.017(4) 0.016(3) -0.003(3) -0.001(3) -0.004(4)
C63 0.049(5) 0.033(4) 0.030(4) 0.003(4) 0.003(4) -0.007(4)
C64 0.073(7) 0.026(4) 0.038(5) 0.005(4) 0.002(5) 0.004(5)
C65 0.093(9) 0.039(6) 0.081(8) -0.001(6) 0.028(7) 0.008(6)
C66 0.057(6) 0.047(6) 0.040(5) -0.010(4) 0.009(5) 0.004(5)
C67 0.048(6) 0.033(5) 0.047(5) -0.004(4) -0.007(4) -0.001(4)
C68 0.051(6) 0.058(7) 0.055(6) -0.017(5) -0.002(5) 0.008(5)
C69 0.052(6) 0.027(5) 0.044(5) -0.005(4) -0.014(4) 0.004(4)
C70 0.033(5) 0.049(5) 0.047(5) -0.019(4) -0.020(4) -0.011(4)
C71 0.024(5) 0.070(7) 0.034(4) -0.008(5) -0.010(4) -0.001(4)
C72 0.029(5) 0.019(4) 0.032(4) 0.001(3) -0.006(3) 0.003(3)
C73 0.055(6) 0.022(4) 0.048(5) -0.007(4) -0.022(4) -0.005(4)
C74 0.051(6) 0.044(6) 0.058(6) -0.025(5) 0.005(5) 0.002(5)
C75 0.052(6) 0.023(4) 0.034(4) 0.004(4) -0.008(4) -0.008(4)
C76 0.028(5) 0.039(5) 0.022(4) 0.000(3) 0.001(3) 0.008(4)
C77 0.036(5) 0.019(4) 0.034(4) 0.007(3) 0.002(4) 0.004(3)
C78 0.055(6) 0.043(5) 0.041(5) 0.004(4) -0.011(4) 0.000(5)
C79 0.057(6) 0.044(6) 0.041(5) 0.003(4) -0.034(4) -0.005(5)
C80 0.065(6) 0.035(5) 0.038(5) 0.005(4) -0.007(4) 0.013(5)
C81 0.041(5) 0.046(5) 0.026(4) -0.006(4) -0.006(4) 0.002(4)
C82 0.024(4) 0.024(4) 0.033(4) -0.013(3) -0.001(3) 0.002(3)
C83 0.051(6) 0.035(5) 0.030(4) -0.007(4) -0.022(4) -0.001(4)
C84 0.030(4) 0.033(5) 0.021(4) 0.002(3) -0.009(3) -0.005(4)
C85 0.067(7) 0.040(5) 0.021(4) -0.008(4) 0.012(4) -0.009(5)
C86 0.052(6) 0.028(5) 0.034(4) -0.008(4) -0.006(4) -0.018(4)
C87 0.048(5) 0.016(4) 0.020(4) -0.002(3) -0.009(3) -0.003(4)
C88 0.048(6) 0.026(5) 0.049(5) -0.010(4) -0.015(4) 0.011(4)
C89 0.043(6) 0.028(5) 0.054(5) 0.006(4) -0.012(4) -0.001(4)
C90 0.050(5) 0.028(4) 0.024(4) 0.001(3) -0.011(4) -0.003(4)
N01 0.045(4) 0.030(4) 0.040(4) 0.005(3) -0.007(3) 0.000(3)
N02 0.049(5) 0.036(4) 0.055(5) 0.013(4) -0.008(4) -0.002(4)
N03 0.051(5) 0.040(4) 0.017(3) -0.011(3) -0.003(3) -0.004(4)
N04 0.041(4) 0.033(4) 0.032(4) -0.005(3) 0.002(3) -0.010(3)
N05 0.039(4) 0.042(5) 0.049(4) -0.006(4) -0.004(4) 0.003(4)
N06 0.047(5) 0.054(5) 0.038(4) -0.024(4) -0.010(3) -0.003(4)
N07 0.048(4) 0.026(4) 0.021(3) 0.007(3) -0.008(3) 0.003(3)
N08 0.047(4) 0.020(3) 0.034(4) 0.003(3) -0.003(3) -0.002(3)
N09 0.046(5) 0.028(4) 0.022(3) 0.001(3) -0.002(3) 0.005(3)
N10 0.057(5) 0.042(5) 0.051(5) -0.022(4) -0.008(4) -0.002(4)
N11 0.042(4) 0.030(4) 0.027(3) -0.005(3) -0.011(3) -0.005(3)
N12 0.040(4) 0.023(3) 0.027(3) -0.004(3) -0.010(3) 0.001(3)
S01 0.0460(15) 0.0577(16) 0.0529(14) 0.0236(13) -0.0036(11) 0.0021(13)
S02 0.0744(18) 0.0404(13) 0.0367(12) 0.0042(11) -0.0081(12) 0.0065(13)
S03 0.076(2) 0.087(2) 0.0430(14) -0.0002(15) -0.0182(13) 0.0107(18)
S04 0.0565(15) 0.0349(12) 0.0376(12) 0.0157(10) -0.0048(10) 0.0014(11)
S05 0.090(2) 0.0511(15) 0.0318(12) 0.0014(11) -0.0159(12) 0.0094(15)
S06 0.0714(17) 0.0388(13) 0.0363(12) 0.0077(11) -0.0208(11) -0.0032(13)

loop_
_atom_type_symbol
_atom_type_description
_atom_type_scat_dispersion_real
_atom_type_scat_dispersion_imag
_atom_type_scat_source
C C 0.0033 0.0016 'International Tables Vol C Tables 4.2.6.8 and 6.1.1.4'
H H 0.0000 0.0000 'International Tables Vol C Tables 4.2.6.8 and 6.1.1.4'
N N 0.0061 0.0033 'International Tables Vol C Tables 4.2.6.8 and 6.1.1.4'
S S 0.1246 0.1234 'International Tables Vol C Tables 4.2.6.8 and 6.1.1.4'
O O 0.0106 0.0060 'International Tables Vol C Tables 4.2.6.8 and 6.1.1.4'

loop_
_geom_angle_atom_site_label_1
_geom_angle_atom_site_label_2
_geom_angle_atom_site_label_3
_geom_angle
N01 C01 N02 108.9(8)
N01 C01 S01 127.3(7)
N02 C01 S01 123.8(8)
N01 C02 C03 119.1(8)
N01 C02 C07 102.0(7)
C03 C02 C07 109.5(8)
N01 C02 H02 108.6
C03 C02 H02 108.6
C07 C02 H02 108.6
C04 C03 C02 104.5(8)
C04 C03 H03A 110.9
C02 C03 H03A 110.9
C04 C03 H03B 110.9
C02 C03 H03B 110.9
H03A C03 H03B 108.9
C03 C04 C05 114.7(9)
C03 C04 H04A 108.6
C05 C04 H04A 108.6
C03 C04 H04B 108.6
C05 C04 H04B 108.6
H04A C04 H04B 107.6
C06 C05 C04 111.6(8)
C06 C05 H05A 109.3
C04 C05 H05A 109.3
C06 C05 H05B 109.3
C04 C05 H05B 109.3
H05A C05 H05B 108.0
C07 C06 C05 104.5(8)
C07 C06 H06A 110.9
C05 C06 H06A 110.9
C07 C06 H06B 110.9
C05 C06 H06B 110.9
H06A C06 H06B 108.9
N02 C07 C06 119.8(8)
N02 C07 C02 98.0(7)
C06 C07 C02 110.9(8)
N02 C07 H07 109.1
C06 C07 H07 109.1
C02 C07 H07 109.1
N02 C08 C09 110.5(8)
N02 C08 H08A 109.6
C09 C08 H08A 109.6
N02 C08 H08B 109.6
C09 C08 H08B 109.6
H08A C08 H08B 108.1
C14 C09 C10 120.8(10)
C14 C09 C08 121.9(9)
C10 C09 C08 117.3(9)
C09 C10 C11 117.3(9)
C09 C10 H10 121.3
C11 C10 H10 121.3
C12 C11 C10 120.7(9)
C12 C11 H11 119.7
C10 C11 H11 119.7
C11 C12 C13 120.1(8)
C11 C12 C15 120.6(8)
C13 C12 C15 119.3(8)
C14 C13 C12 118.6(9)
C14 C13 H13 120.7
C12 C13 H13 120.7
C09 C14 C13 122.5(9)
C09 C14 H14 118.7
C13 C14 H14 118.7
C12 C15 N03 114.6(6)
C12 C15 H15A 108.6
N03 C15 H15A 108.6
C12 C15 H15B 108.6
N03 C15 H15B 108.6
H15A C15 H15B 107.6
N04 C16 N03 113.2(7)
N04 C16 S02 125.6(7)
N03 C16 S02 121.2(7)
N03 C17 C22 103.6(7)
N03 C17 C18 118.3(7)
C22 C17 C18 110.6(7)
N03 C17 H17 108.0
C22 C17 H17 108.0
C18 C17 H17 108.0
C17 C18 C19 103.6(8)
C17 C18 H18A 111.0
C19 C18 H18A 111.0
C17 C18 H18B 111.0
C19 C18 H18B 111.0
H18A C18 H18B 109.0
C20 C19 C18 116.3(8)
C20 C19 H19A 108.2
C18 C19 H19A 108.2
C20 C19 H19B 108.2
C18 C19 H19B 108.2
H19A C19 H19B 107.4
C21 C20 C19 114.0(8)
C21 C20 H20A 108.8
C19 C20 H20A 108.8
C21 C20 H20B 108.8
C19 C20 H20B 108.8
H20A C20 H20B 107.6
C20 C21 C22 106.2(8)
C20 C21 H21A 110.5
C22 C21 H21A 110.5
C20 C21 H21B 110.5
C22 C21 H21B 110.5
H21A C21 H21B 108.7
N04 C22 C17 99.6(7)
N04 C22 C21 121.1(8)
C17 C22 C21 112.2(7)
N04 C22 H22 107.7
C17 C22 H22 107.7
C21 C22 H22 107.7
N04 C23 C24 118.8(7)
N04 C23 H23A 107.6
C24 C23 H23A 107.6
N04 C23 H23B 107.6
C24 C23 H23B 107.6
H23A C23 H23B 107.1
C29 C24 C25 118.5(8)
C29 C24 C23 121.8(8)
C25 C24 C23 119.6(8)
C24 C25 C26 119.9(9)
C24 C25 H25 120.0
C26 C25 H25 120.0
C27 C26 C25 121.9(9)
C27 C26 H26 119.0
C25 C26 H26 119.0
C26 C27 C28 117.2(8)
C26 C27 C30 119.1(8)
C28 C27 C30 123.3(8)
C27 C28 C29 122.5(9)
C27 C28 H28 118.7
C29 C28 H28 118.7
C24 C29 C28 119.8(9)
C24 C29 H29 120.1
C28 C29 H29 120.1
N05 C30 C27 115.8(7)
N05 C30 H30A 108.3
C27 C30 H30A 108.3
N05 C30 H30B 108.3
C27 C30 H30B 108.3
H30A C30 H30B 107.4
N05 C31 N06 110.2(8)
N05 C31 S03 124.5(8)
N06 C31 S03 125.2(7)
N05 C32 C33 118.4(7)
N05 C32 C37 101.3(7)
C33 C32 C37 110.4(8)
N05 C32 H32 108.8
C33 C32 H32 108.8
C37 C32 H32 108.8
C32 C33 C34 103.8(7)
C32 C33 H33A 111.0
C34 C33 H33A 111.0
C32 C33 H33B 111.0
C34 C33 H33B 111.0
H33A C33 H33B 109.0
C35 C34 C33 112.6(9)
C35 C34 H34A 109.1
C33 C34 H34A 109.1
C35 C34 H34B 109.1
C33 C34 H34B 109.1
H34A C34 H34B 107.8
C34 C35 C36 111.9(9)
C34 C35 H35A 109.2
C36 C35 H35A 109.2
C34 C35 H35B 109.2
C36 C35 H35B 109.2
H35A C35 H35B 107.9
C37 C36 C35 105.7(8)
C37 C36 H36A 110.6
C35 C36 H36A 110.6
C37 C36 H36B 110.6
C35 C36 H36B 110.6
H36A C36 H36B 108.7
N06 C37 C32 99.0(8)
N06 C37 C36 122.4(8)
C32 C37 C36 111.5(8)
N06 C37 H37 107.7
C32 C37 H37 107.7
C36 C37 H37 107.7
N06 C38 C39 113.3(7)
N06 C38 H38A 108.9
C39 C38 H38A 108.9
N06 C38 H38B 108.9
C39 C38 H38B 108.9
H38A C38 H38B 107.7
C44 C39 C40 115.3(10)
C44 C39 C38 122.6(9)
C40 C39 C38 122.0(9)
C41 C40 C39 122.2(9)
C41 C40 H40 118.9
C39 C40 H40 118.9
C40 C41 C42 122.7(9)
C40 C41 H41 118.7
C42 C41 H41 118.7
C41 C42 C43 116.5(9)
C41 C42 C45 123.2(8)
C43 C42 C45 120.3(8)
C42 C43 C44 119.5(9)
C42 C43 H43 120.3
C44 C43 H43 120.3
C39 C44 C43 123.8(10)
C39 C44 H44 118.1
C43 C44 H44 118.1
N01 C45 C42 116.2(7)
N01 C45 H45A 108.2
C42 C45 H45A 108.2
N01 C45 H45B 108.2
C42 C45 H45B 108.2
H45A C45 H45B 107.4
N08 C46 N07 111.0(7)
N08 C46 S04 127.1(7)
N07 C46 S04 121.9(7)
C48 C47 N07 119.5(7)
C48 C47 C52 112.3(6)
N07 C47 C52 100.1(6)
C48 C47 H47 108.1
N07 C47 H47 108.1
C52 C47 H47 108.1
C47 C48 C49 105.4(8)
C47 C48 H48A 110.7
C49 C48 H48A 110.7
C47 C48 H48B 110.7
C49 C48 H48B 110.7
H48A C48 H48B 108.8
C48 C49 C50 112.5(9)
C48 C49 H49A 109.1
C50 C49 H49A 109.1
C48 C49 H49B 109.1
C50 C49 H49B 109.1
H49A C49 H49B 107.8
C51 C50 C49 113.8(7)
C51 C50 H50A 108.8
C49 C50 H50A 108.8
C51 C50 H50B 108.8
C49 C50 H50B 108.8
H50A C50 H50B 107.7
C50 C51 C52 105.3(8)
C50 C51 H51A 110.7
C52 C51 H51A 110.7
C50 C51 H51B 110.7
C52 C51 H51B 110.7
H51A C51 H51B 108.8
N08 C52 C47 100.4(6)
N08 C52 C51 120.5(8)
C47 C52 C51 108.7(7)
N08 C52 H52 108.8
C47 C52 H52 108.8
C51 C52 H52 108.8
N08 C53 C54 113.9(8)
N08 C53 H53A 108.8
C54 C53 H53A 108.8
N08 C53 H53B 108.8
C54 C53 H53B 108.8
H53A C53 H53B 107.7
C59 C54 C55 121.5(8)
C59 C54 C53 122.8(8)
C55 C54 C53 115.6(8)
C56 C55 C54 120.0(9)
C56 C55 H55 120.0
C54 C55 H55 120.0
C55 C56 C57 119.5(9)
C55 C56 H56 120.2
C57 C56 H56 120.2
C58 C57 C56 120.2(8)
C58 C57 C60 121.7(8)
C56 C57 C60 117.7(8)
C57 C58 C59 119.2(8)
C57 C58 H58 120.4
C59 C58 H58 120.4
C54 C59 C58 119.4(8)
C54 C59 H59 120.3
C58 C59 H59 120.3
N09 C60 C57 116.4(7)
N09 C60 H60A 108.2
C57 C60 H60A 108.2
N09 C60 H60B 108.2
C57 C60 H60B 108.2
H60A C60 H60B 107.3
N09 C61 N10 109.2(8)
N09 C61 S05 125.3(7)
N10 C61 S05 125.5(8)
N09 C62 C67 102.2(7)
N09 C62 C63 118.2(6)
C67 C62 C63 110.8(7)
N09 C62 H62 108.4
C67 C62 H62 108.4
C63 C62 H62 108.4
C62 C63 C64 103.4(7)
C62 C63 H63A 111.1
C64 C63 H63A 111.1
C62 C63 H63B 111.1
C64 C63 H63B 111.1
H63A C63 H63B 109.0
C65 C64 C63 115.4(8)
C65 C64 H64A 108.4
C63 C64 H64A 108.4
C65 C64 H64B 108.4
C63 C64 H64B 108.4
H64A C64 H64B 107.5
C64 C65 C66 115.4(9)
C64 C65 H65A 108.4
C66 C65 H65A 108.4
C64 C65 H65B 108.4
C66 C65 H65B 108.4
H65A C65 H65B 107.5
C67 C66 C65 104.4(8)
C67 C66 H66A 110.9
C65 C66 H66A 110.9
C67 C66 H66B 110.9
C65 C66 H66B 110.9
H66A C66 H66B 108.9
N10 C67 C62 100.2(7)
N10 C67 C66 119.8(8)
C62 C67 C66 113.3(8)
N10 C67 H67 107.6
C62 C67 H67 107.6
C66 C67 H67 107.6
N10 C68 C69 112.8(8)
N10 C68 H68A 109.0
C69 C68 H68A 109.0
N10 C68 H68B 109.0
C69 C68 H68B 109.0
H68A C68 H68B 107.8
C74 C69 C70 116.4(8)
C74 C69 C68 120.3(9)
C70 C69 C68 123.3(8)
C71 C70 C69 122.2(8)
C71 C70 H70 118.9
C69 C70 H70 118.9
C72 C71 C70 121.8(8)
C72 C71 H71 119.1
C70 C71 H71 119.1
C71 C72 C73 116.7(8)
C71 C72 C75 121.5(8)
C73 C72 C75 121.8(7)
C72 C73 C74 123.7(8)
C72 C73 H73 118.1
C74 C73 H73 118.1
C69 C74 C73 119.1(9)
C69 C74 H74 120.4
C73 C74 H74 120.4
N11 C75 C72 109.4(7)
N11 C75 H75A 109.8
C72 C75 H75A 109.8
N11 C75 H75B 109.8
C72 C75 H75B 109.8
H75A C75 H75B 108.2
N11 C76 N12 108.0(7)
N11 C76 S06 124.7(7)
N12 C76 S06 127.3(6)
N11 C77 C82 101.6(6)
N11 C77 C78 121.2(7)
C82 C77 C78 111.1(7)
N11 C77 H77 107.4
C82 C77 H77 107.4
C78 C77 H77 107.4
C77 C78 C79 104.2(7)
C77 C78 H78A 110.9
C79 C78 H78A 110.9
C77 C78 H78B 110.9
C79 C78 H78B 110.9
H78A C78 H78B 108.9
C80 C79 C78 112.8(8)
C80 C79 H79A 109.0
C78 C79 H79A 109.0
C80 C79 H79B 109.0
C78 C79 H79B 109.0
H79A C79 H79B 107.8
C81 C80 C79 111.9(8)
C81 C80 H80A 109.2
C79 C80 H80A 109.2
C81 C80 H80B 109.2
C79 C80 H80B 109.2
H80A C80 H80B 107.9
C82 C81 C80 105.7(7)
C82 C81 H81A 110.6
C80 C81 H81A 110.6
C82 C81 H81B 110.6
C80 C81 H81B 110.6
H81A C81 H81B 108.7
N12 C82 C77 98.8(6)
N12 C82 C81 121.8(6)
C77 C82 C81 112.7(7)
N12 C82 H82 107.6
C77 C82 H82 107.6
C81 C82 H82 107.6
N12 C83 C84 113.7(6)
N12 C83 H83A 108.8
C84 C83 H83A 108.8
N12 C83 H83B 108.8
C84 C83 H83B 108.8
H83A C83 H83B 107.7
C85 C84 C89 115.8(8)
C85 C84 C83 119.8(8)
C89 C84 C83 124.2(8)
C84 C85 C86 123.0(8)
C84 C85 H85 118.5
C86 C85 H85 118.5
C85 C86 C87 119.2(8)
C85 C86 H86 120.4
C87 C86 H86 120.4
C88 C87 C86 118.7(8)
C88 C87 C90 122.3(7)
C86 C87 C90 118.7(7)
C87 C88 C89 120.6(8)
C87 C88 H88 119.7
C89 C88 H88 119.7
C84 C89 C88 122.5(8)
C84 C89 H89 118.7
C88 C89 H89 118.7
N07 C90 C87 113.7(6)
N07 C90 H90A 108.8
C87 C90 H90A 108.8
N07 C90 H90B 108.8
C87 C90 H90B 108.8
H90A C90 H90B 107.7
C01 N01 C02 109.0(7)
C01 N01 C45 120.9(7)
C02 N01 C45 122.8(7)
C01 N02 C08 124.2(8)
C01 N02 C07 108.7(8)
C08 N02 C07 119.8(8)
C16 N03 C15 129.0(7)
C16 N03 C17 104.0(7)
C15 N03 C17 123.2(7)
C16 N04 C23 126.0(8)
C16 N04 C22 107.4(7)
C23 N04 C22 121.5(7)
C31 N05 C30 125.4(8)
C31 N05 C32 107.0(7)
C30 N05 C32 124.6(7)
C31 N06 C38 124.4(8)
C31 N06 C37 108.3(8)
C38 N06 C37 118.7(8)
C46 N07 C90 126.0(6)
C46 N07 C47 105.0(6)
C90 N07 C47 121.2(6)
C46 N08 C52 109.2(7)
C46 N08 C53 123.7(7)
C52 N08 C53 122.7(7)
C61 N09 C60 125.2(7)
C61 N09 C62 107.6(7)
C60 N09 C62 124.3(7)
C61 N10 C67 108.1(8)
C61 N10 C68 125.1(9)
C67 N10 C68 121.3(8)
C76 N11 C77 108.4(7)
C76 N11 C75 124.2(7)
C77 N11 C75 123.4(7)
C76 N12 C82 110.6(6)
C76 N12 C83 125.6(7)
C82 N12 C83 119.8(6)

loop_
_geom_bond_atom_site_label_1
_geom_bond_atom_site_label_2
_geom_bond_distance
C01 N01 1.348(12)
C01 N02 1.387(12)
C01 S01 1.693(9)
C02 N01 1.430(10)
C02 C03 1.514(13)
C02 C07 1.548(13)
C02 H02 1.0000
C03 C04 1.510(13)
C03 H03A 0.9900
C03 H03B 0.9900
C04 C05 1.574(16)
C04 H04A 0.9900
C04 H04B 0.9900
C05 C06 1.559(14)
C05 H05A 0.9900
C05 H05B 0.9900
C06 C07 1.478(12)
C06 H06A 0.9900
C06 H06B 0.9900
C07 N02 1.470(11)
C07 H07 1.0000
C08 N02 1.466(12)
C08 C09 1.499(13)
C08 H08A 0.9900
C08 H08B 0.9900
C09 C14 1.362(13)
C09 C10 1.371(14)
C10 C11 1.488(13)
C10 H10 0.9500
C11 C12 1.313(12)
C11 H11 0.9500
C12 C13 1.444(12)
C12 C15 1.454(12)
C13 C14 1.363(13)
C13 H13 0.9500
C14 H14 0.9500
C15 N03 1.466(11)
C15 H15A 0.9900
C15 H15B 0.9900
C16 N04 1.335(11)
C16 N03 1.366(12)
C16 S02 1.706(9)
C17 N03 1.473(10)
C17 C22 1.498(13)
C17 C18 1.543(12)
C17 H17 1.0000
C18 C19 1.565(14)
C18 H18A 0.9900
C18 H18B 0.9900
C19 C20 1.518(14)
C19 H19A 0.9900
C19 H19B 0.9900
C20 C21 1.517(13)
C20 H20A 0.9900
C20 H20B 0.9900
C21 C22 1.523(12)
C21 H21A 0.9900
C21 H21B 0.9900
C22 N04 1.475(11)
C22 H22 1.0000
C23 N04 1.438(12)
C23 C24 1.511(12)
C23 H23A 0.9900
C23 H23B 0.9900
C24 C29 1.384(12)
C24 C25 1.411(13)
C25 C26 1.442(13)
C25 H25 0.9500
C26 C27 1.364(12)
C26 H26 0.9500
C27 C28 1.399(13)
C27 C30 1.504(12)
C28 C29 1.428(12)
C28 H28 0.9500
C29 H29 0.9500
C30 N05 1.451(12)
C30 H30A 0.9900
C30 H30B 0.9900
C31 N05 1.324(11)
C31 N06 1.372(12)
C31 S03 1.659(10)
C32 N05 1.477(11)
C32 C33 1.504(12)
C32 C37 1.510(13)
C32 H32 1.0000
C33 C34 1.576(13)
C33 H33A 0.9900
C33 H33B 0.9900
C34 C35 1.508(15)
C34 H34A 0.9900
C34 H34B 0.9900
C35 C36 1.519(15)
C35 H35A 0.9900
C35 H35B 0.9900
C36 C37 1.511(14)
C36 H36A 0.9900
C36 H36B 0.9900
C37 N06 1.444(13)
C37 H37 1.0000
C38 N06 1.437(11)
C38 C39 1.493(15)
C38 H38A 0.9900
C38 H38B 0.9900
C39 C44 1.389(14)
C39 C40 1.401(14)
C40 C41 1.380(14)
C40 H40 0.9500
C41 C42 1.396(13)
C41 H41 0.9500
C42 C43 1.413(13)
C42 C45 1.502(13)
C43 C44 1.414(14)
C43 H43 0.9500
C44 H44 0.9500
C45 N01 1.479(11)
C45 H45A 0.9900
C45 H45B 0.9900
C46 N08 1.334(11)
C46 N07 1.386(11)
C46 S04 1.693(8)
C47 C48 1.474(12)
C47 N07 1.506(9)
C47 C52 1.526(11)
C47 H47 1.0000
C48 C49 1.532(13)
C48 H48A 0.9900
C48 H48B 0.9900
C49 C50 1.548(14)
C49 H49A 0.9900
C49 H49B 0.9900
C50 C51 1.515(13)
C50 H50A 0.9900
C50 H50B 0.9900
C51 C52 1.553(13)
C51 H51A 0.9900
C51 H51B 0.9900
C52 N08 1.444(10)
C52 H52 1.0000
C53 N08 1.474(11)
C53 C54 1.532(13)
C53 H53A 0.9900
C53 H53B 0.9900
C54 C59 1.353(13)
C54 C55 1.395(12)
C55 C56 1.339(13)
C55 H55 0.9500
C56 C57 1.405(13)
C56 H56 0.9500
C57 C58 1.388(11)
C57 C60 1.569(11)
C58 C59 1.389(11)
C58 H58 0.9500
C59 H59 0.9500
C60 N09 1.429(12)
C60 H60A 0.9900
C60 H60B 0.9900
C61 N09 1.355(12)
C61 N10 1.389(12)
C61 S05 1.682(9)
C62 N09 1.467(9)
C62 C67 1.499(13)
C62 C63 1.515(12)
C62 H62 1.0000
C63 C64 1.599(11)
C63 H63A 0.9900
C63 H63B 0.9900
C64 C65 1.487(15)
C64 H64A 0.9900
C64 H64B 0.9900
C65 C66 1.545(15)
C65 H65A 0.9900
C65 H65B 0.9900
C66 C67 1.525(13)
C66 H66A 0.9900
C66 H66B 0.9900
C67 N10 1.457(12)
C67 H67 1.0000
C68 N10 1.471(12)
C68 C69 1.518(13)
C68 H68A 0.9900
C68 H68B 0.9900
C69 C74 1.361(13)
C69 C70 1.429(13)
C70 C71 1.363(12)
C70 H70 0.9500
C71 C72 1.356(12)
C71 H71 0.9500
C72 C73 1.363(12)
C72 C75 1.554(11)
C73 C74 1.417(13)
C73 H73 0.9500
C74 H74 0.9500
C75 N11 1.486(10)
C75 H75A 0.9900
C75 H75B 0.9900
C76 N11 1.329(10)
C76 N12 1.346(11)
C76 S06 1.679(8)
C77 N11 1.437(10)
C77 C82 1.498(11)
C77 C78 1.512(12)
C77 H77 1.0000
C78 C79 1.557(13)
C78 H78A 0.9900
C78 H78B 0.9900
C79 C80 1.539(13)
C79 H79A 0.9900
C79 H79B 0.9900
C80 C81 1.531(11)
C80 H80A 0.9900
C80 H80B 0.9900
C81 C82 1.529(12)
C81 H81A 0.9900
C81 H81B 0.9900
C82 N12 1.427(10)
C82 H82 1.0000
C83 N12 1.479(10)
C83 C84 1.528(12)
C83 H83A 0.9900
C83 H83B 0.9900
C84 C85 1.381(12)
C84 C89 1.390(12)
C85 C86 1.400(12)
C85 H85 0.9500
C86 C87 1.406(12)
C86 H86 0.9500
C87 C88 1.363(12)
C87 C90 1.538(12)
C88 C89 1.397(13)
C88 H88 0.9500
C89 H89 0.9500
C90 N07 1.487(10)
C90 H90A 0.9900
C90 H90B 0.9900

loop_
_geom_torsion_atom_site_label_1
_geom_torsion_atom_site_label_2
_geom_torsion_atom_site_label_3
_geom_torsion_atom_site_label_4
_geom_torsion
N01 C02 C03 C04 -178.2(9)
C07 C02 C03 C04 -61.4(11)
C02 C03 C04 C05 55.1(12)
C03 C04 C05 C06 -54.2(13)
C04 C05 C06 C07 54.3(11)
C05 C06 C07 N02 -176.5(9)
C05 C06 C07 C02 -63.5(10)
N01 C02 C07 N02 -35.0(8)
C03 C02 C07 N02 -162.0(7)
N01 C02 C07 C06 -161.2(8)
C03 C02 C07 C06 71.7(10)
N02 C08 C09 C14 33.9(12)
N02 C08 C09 C10 -146.8(9)
C14 C09 C10 C11 -1.3(14)
C08 C09 C10 C11 179.5(8)
C09 C10 C11 C12 0.0(14)
C10 C11 C12 C13 1.3(14)
C10 C11 C12 C15 -177.6(8)
C11 C12 C13 C14 -1.4(13)
C15 C12 C13 C14 177.6(8)
C10 C09 C14 C13 1.3(14)
C08 C09 C14 C13 -179.5(9)
C12 C13 C14 C09 0.1(14)
C11 C12 C15 N03 -151.3(8)
C13 C12 C15 N03 29.8(11)
N03 C17 C18 C19 -178.2(7)
C22 C17 C18 C19 -59.0(9)
C17 C18 C19 C20 51.9(10)
C18 C19 C20 C21 -51.4(12)
C19 C20 C21 C22 50.5(11)
N03 C17 C22 N04 -34.0(7)
C18 C17 C22 N04 -161.7(6)
N03 C17 C22 C21 -163.4(7)
C18 C17 C22 C21 68.8(9)
C20 C21 C22 N04 -177.2(8)
C20 C21 C22 C17 -60.1(9)
N04 C23 C24 C29 -28.2(12)
N04 C23 C24 C25 156.2(8)
C29 C24 C25 C26 -1.7(12)
C23 C24 C25 C26 174.1(8)
C24 C25 C26 C27 -0.2(13)
C25 C26 C27 C28 3.5(12)
C25 C26 C27 C30 176.6(8)
C26 C27 C28 C29 -5.2(13)
C30 C27 C28 C29 -178.0(8)
C25 C24 C29 C28 0.1(12)
C23 C24 C29 C28 -175.5(8)
C27 C28 C29 C24 3.4(13)
C26 C27 C30 N05 155.8(8)
C28 C27 C30 N05 -31.6(12)
N05 C32 C33 C34 -176.7(8)
C37 C32 C33 C34 -60.8(10)
C32 C33 C34 C35 57.8(11)
C33 C34 C35 C36 -58.6(13)
C34 C35 C36 C37 56.5(12)
N05 C32 C37 N06 -36.1(8)
C33 C32 C37 N06 -162.3(7)
N05 C32 C37 C36 -166.3(8)
C33 C32 C37 C36 67.5(10)
C35 C36 C37 N06 -177.4(9)
C35 C36 C37 C32 -60.7(10)
N06 C38 C39 C44 38.7(13)
N06 C38 C39 C40 -144.1(9)
C44 C39 C40 C41 -1.7(12)
C38 C39 C40 C41 -179.0(9)
C39 C40 C41 C42 3.6(14)
C40 C41 C42 C43 -3.6(13)
C40 C41 C42 C45 175.1(8)
C41 C42 C43 C44 1.8(12)
C45 C42 C43 C44 -176.9(8)
C40 C39 C44 C43 0.0(13)
C38 C39 C44 C43 177.3(9)
C42 C43 C44 C39 -0.1(14)
C41 C42 C45 N01 138.1(9)
C43 C42 C45 N01 -43.3(11)
N07 C47 C48 C49 -179.4(8)
C52 C47 C48 C49 -62.7(10)
C47 C48 C49 C50 54.7(11)
C48 C49 C50 C51 -55.1(14)
C49 C50 C51 C52 54.9(12)
C48 C47 C52 N08 -164.1(7)
N07 C47 C52 N08 -36.3(8)
C48 C47 C52 C51 68.5(10)
N07 C47 C52 C51 -163.7(7)
C50 C51 C52 N08 -174.5(8)
C50 C51 C52 C47 -59.5(10)
N08 C53 C54 C59 -27.5(12)
N08 C53 C54 C55 156.2(8)
C59 C54 C55 C56 3.5(14)
C53 C54 C55 C56 179.9(9)
C54 C55 C56 C57 -3.8(14)
C55 C56 C57 C58 2.8(13)
C55 C56 C57 C60 176.1(8)
C56 C57 C58 C59 -1.4(11)
C60 C57 C58 C59 -174.5(7)
C55 C54 C59 C58 -2.1(13)
C53 C54 C59 C58 -178.1(8)
C57 C58 C59 C54 1.0(12)
C58 C57 C60 N09 -22.9(11)
C56 C57 C60 N09 163.8(8)
N09 C62 C63 C64 -176.8(7)
C67 C62 C63 C64 -59.4(8)
C62 C63 C64 C65 52.5(10)
C63 C64 C65 C66 -51.6(12)
C64 C65 C66 C67 50.1(12)
N09 C62 C67 N10 -34.5(7)
C63 C62 C67 N10 -161.3(6)
N09 C62 C67 C66 -163.4(7)
C63 C62 C67 C66 69.8(9)
C65 C66 C67 N10 -176.8(9)
C65 C66 C67 C62 -58.7(10)
N10 C68 C69 C74 33.8(13)
N10 C68 C69 C70 -149.5(9)
C74 C69 C70 C71 2.0(14)
C68 C69 C70 C71 -174.8(9)
C69 C70 C71 C72 -2.2(15)
C70 C71 C72 C73 -0.8(13)
C70 C71 C72 C75 -178.8(8)
C71 C72 C73 C74 4.1(13)
C75 C72 C73 C74 -178.0(8)
C70 C69 C74 C73 1.1(14)
C68 C69 C74 C73 178.0(9)
C72 C73 C74 C69 -4.3(15)
C71 C72 C75 N11 -146.1(8)
C73 C72 C75 N11 36.1(10)
N11 C77 C78 C79 -179.9(8)
C82 C77 C78 C79 -60.8(9)
C77 C78 C79 C80 57.9(10)
C78 C79 C80 C81 -58.2(11)
C79 C80 C81 C82 54.3(9)
N11 C77 C82 N12 -33.7(7)
C78 C77 C82 N12 -164.0(7)
N11 C77 C82 C81 -163.7(6)
C78 C77 C82 C81 66.1(9)
C80 C81 C82 N12 -175.7(7)
C80 C81 C82 C77 -58.7(9)
N12 C83 C84 C85 142.5(7)
N12 C83 C84 C89 -41.7(11)
C89 C84 C85 C86 -0.9(12)
C83 C84 C85 C86 175.3(7)
C84 C85 C86 C87 0.0(12)
C85 C86 C87 C88 1.7(12)
C85 C86 C87 C90 -172.6(7)
C86 C87 C88 C89 -2.4(12)
C90 C87 C88 C89 171.7(7)
C85 C84 C89 C88 0.2(12)
C83 C84 C89 C88 -175.8(7)
C87 C88 C89 C84 1.5(13)
C88 C87 C90 N07 43.5(10)
C86 C87 C90 N07 -142.5(7)
N02 C01 N01 C02 -12.0(10)
S01 C01 N01 C02 165.2(7)
N02 C01 N01 C45 -162.9(8)
S01 C01 N01 C45 14.3(13)
C03 C02 N01 C01 151.0(9)
C07 C02 N01 C01 30.4(10)
C03 C02 N01 C45 -58.8(12)
C07 C02 N01 C45 -179.4(8)
C42 C45 N01 C01 89.6(10)
C42 C45 N01 C02 -57.2(11)
N01 C01 N02 C08 -162.9(8)
S01 C01 N02 C08 19.8(13)
N01 C01 N02 C07 -13.1(10)
S01 C01 N02 C07 169.6(7)
C09 C08 N02 C01 -128.3(9)
C09 C08 N02 C07 85.0(10)
C06 C07 N02 C01 149.5(9)
C02 C07 N02 C01 29.7(9)
C06 C07 N02 C08 -59.1(12)
C02 C07 N02 C08 -178.9(7)
N04 C16 N03 C15 -168.7(7)
S02 C16 N03 C15 10.8(11)
N04 C16 N03 C17 -10.5(8)
S02 C16 N03 C17 168.9(5)
C12 C15 N03 C16 -112.4(9)
C12 C15 N03 C17 93.2(9)
C22 C17 N03 C16 28.4(7)
C18 C17 N03 C16 151.2(7)
C22 C17 N03 C15 -171.9(6)
C18 C17 N03 C15 -49.1(10)
N03 C16 N04 C23 -167.0(7)
S02 C16 N04 C23 13.5(11)
N03 C16 N04 C22 -12.3(9)
S02 C16 N04 C22 168.3(6)
C24 C23 N04 C16 83.9(10)
C24 C23 N04 C22 -67.6(11)
C17 C22 N04 C16 28.7(8)
C21 C22 N04 C16 152.1(8)
C17 C22 N04 C23 -175.1(7)
C21 C22 N04 C23 -51.8(11)
N06 C31 N05 C30 -171.9(8)
S03 C31 N05 C30 12.0(13)
N06 C31 N05 C32 -10.8(10)
S03 C31 N05 C32 173.2(7)
C27 C30 N05 C31 100.2(10)
C27 C30 N05 C32 -57.7(11)
C33 C32 N05 C31 150.9(8)
C37 C32 N05 C31 30.2(9)
C33 C32 N05 C30 -47.8(12)
C37 C32 N05 C30 -168.5(8)
N05 C31 N06 C38 -161.7(8)
S03 C31 N06 C38 14.3(13)
N05 C31 N06 C37 -14.5(10)
S03 C31 N06 C37 161.5(7)
C39 C38 N06 C31 -106.5(11)
C39 C38 N06 C37 109.4(10)
C32 C37 N06 C31 31.9(9)
C36 C37 N06 C31 154.6(9)
C32 C37 N06 C38 -178.7(7)
C36 C37 N06 C38 -56.0(12)
N08 C46 N07 C90 -161.7(8)
S04 C46 N07 C90 16.2(11)
N08 C46 N07 C47 -12.6(9)
S04 C46 N07 C47 165.2(6)
C87 C90 N07 C46 -110.6(9)
C87 C90 N07 C47 104.8(8)
C48 C47 N07 C46 153.4(8)
C52 C47 N07 C46 30.5(8)
C48 C47 N07 C90 -55.7(11)
C52 C47 N07 C90 -178.5(7)
N07 C46 N08 C52 -12.6(10)
S04 C46 N08 C52 169.7(6)
N07 C46 N08 C53 -169.4(7)
S04 C46 N08 C53 12.8(13)
C47 C52 N08 C46 31.4(9)
C51 C52 N08 C46 150.6(8)
C47 C52 N08 C53 -171.5(7)
C51 C52 N08 C53 -52.3(12)
C54 C53 N08 C46 91.2(10)
C54 C53 N08 C52 -62.6(10)
N10 C61 N09 C60 -171.8(7)
S05 C61 N09 C60 10.0(11)
N10 C61 N09 C62 -10.6(8)
S05 C61 N09 C62 171.2(6)
C57 C60 N09 C61 85.9(10)
C57 C60 N09 C62 -72.3(10)
C67 C62 N09 C61 28.9(8)
C63 C62 N09 C61 150.8(7)
C67 C62 N09 C60 -169.7(7)
C63 C62 N09 C60 -47.8(10)
N09 C61 N10 C67 -13.1(9)
S05 C61 N10 C67 165.1(6)
N09 C61 N10 C68 -167.0(7)
S05 C61 N10 C68 11.2(12)
C62 C67 N10 C61 29.9(8)
C66 C67 N10 C61 154.5(8)
C62 C67 N10 C68 -175.0(7)
C66 C67 N10 C68 -50.4(12)
C69 C68 N10 C61 -118.8(9)
C69 C68 N10 C67 90.4(10)
N12 C76 N11 C77 -12.8(9)
S06 C76 N11 C77 169.7(6)
N12 C76 N11 C75 -170.9(7)
S06 C76 N11 C75 11.6(12)
C82 C77 N11 C76 30.1(8)
C78 C77 N11 C76 153.7(8)
C82 C77 N11 C75 -171.6(7)
C78 C77 N11 C75 -48.0(11)
C72 C75 N11 C76 -120.9(8)
C72 C75 N11 C77 84.3(9)
N11 C76 N12 C82 -11.3(9)
S06 C76 N12 C82 166.1(6)
N11 C76 N12 C83 -168.3(7)
S06 C76 N12 C83 9.1(12)
C77 C82 N12 C76 28.7(8)
C81 C82 N12 C76 152.4(7)
C77 C82 N12 C83 -172.7(7)
C81 C82 N12 C83 -49.1(11)
C84 C83 N12 C76 93.3(9)
C84 C83 N12 C82 -61.8(9)

loop_
_platon_squeeze_void_nr
_platon_squeeze_void_average_x
_platon_squeeze_void_average_y
_platon_squeeze_void_average_z
_platon_squeeze_void_volume
_platon_squeeze_void_count_electrons
_platon_squeeze_void_content
1 -0.016 0.718 0.252 846 125 ' '
2 -0.064 0.821 0.748 846 125 ' '
